data_7713699
loop_
_publ_author_name
'Lal, Sohan'
'Staples, Richard J.'
'Shreeve, Jean'ne M.'

_publ_section_title
;
 Trinitromethyl-Triazolone (TNMTO): A Highly Dense Oxidizer
;
_journal_name_full 'Dalton Transactions'
_journal_paper_doi 10.1039/D3DT02232C
_journal_year 2023
_chemical_formula_moiety 'C3 H2 N5 O5, H5 N2'
_chemical_formula_sum 'C3 H7 N7 O5'
_chemical_formula_weight 221.16
_chemical_melting_point 451
_space_group_crystal_system monoclinic
_space_group_IT_number 14
_space_group_name_Hall '-P 2yn'
_space_group_name_H-M_alt 'P 1 21/n 1'
_atom_sites_solution_hydrogens difmap
_atom_sites_solution_primary dual
_audit_creation_date 2023-06-01
_audit_creation_method
;
Olex2 1.5
(compiled 2023.03.06 svn.rbb2c1857 for OlexSys, GUI svn.r6748)
;
_audit_update_record
;
2023-06-07 deposited with the CCDC.	2023-08-09 downloaded from the CCDC.
;
_cell_angle_alpha 90
_cell_angle_beta 94.177(4)
_cell_angle_gamma 90
_cell_formula_units_Z 4
_cell_length_a 3.63691(18)
_cell_length_b 17.1203(9)
_cell_length_c 12.4539(6)
_cell_measurement_reflns_used 2813
_cell_measurement_temperature 100.15
_cell_measurement_theta_max 79.1950
_cell_measurement_theta_min 6.2450
_cell_volume 773.38(7)
_computing_cell_refinement 'CrysAlisPro 1.171.42.80a (Rigaku OD, 2023)'
_computing_data_collection 'CrysAlisPro 1.171.42.80a (Rigaku OD, 2023)'
_computing_data_reduction 'CrysAlisPro 1.171.42.80a (Rigaku OD, 2023)'
_computing_molecular_graphics 'Olex2 1.5 (Dolomanov et al., 2009)'
_computing_publication_material 'Olex2 1.5 (Dolomanov et al., 2009)'
_computing_structure_refinement 'SHELXL 2018/3 (Sheldrick, 2015)'
_computing_structure_solution 'SHELXT  (Sheldrick, 2015)'
_diffrn_ambient_temperature 100.15
_diffrn_detector 'Hybrid Pixel Array Detector'
_diffrn_detector_area_resol_mean 10.0000
_diffrn_detector_type HyPix
_diffrn_measured_fraction_theta_full 1.000
_diffrn_measured_fraction_theta_max 0.975
_diffrn_measurement_details
;
List of Runs (angles in degrees, time in seconds):

  # Type    Start    End  Width  t~exp~   \w     \q     \k     \f   Frames
#--------------------------------------------------------------------------
  1  \w    -63.00  25.00   0.50    0.70    --  -47.10  60.00 168.00  176
  2  \w   -119.00 -31.00   0.50    0.70    --  -47.10 -60.00  29.00  176
  3  \w    -69.00 -20.00   0.50    2.80    --  -91.75  60.00 168.00   98
  4  \w   -163.00 -76.00   0.50    2.80    --  -91.75 -60.00  29.00  174
  5  \w     97.00 178.00   0.50    2.80    --  113.25  60.00 168.00  162
  6  \w     42.00  68.00   0.50    2.80    --  113.25 -60.00  29.00   52
  7  \w    -83.00 -15.00   0.50    0.70    --  -47.10 125.00 -90.00  136
  8  \w     36.00  93.00   0.50    0.70    --   47.10-125.00-120.00  114
  9  \w    -24.00  63.00   0.50    0.70    --   47.10 -60.00  29.00  174
 10  \w    -53.00 -20.00   0.50    2.80    --  -91.75  45.00   0.00   66
 11  \w    106.00 178.00   0.50    2.80    --  113.25  61.00  60.00  144
 12  \w     42.00 104.00   0.50    2.80    --  113.25 -94.00   0.00  124
 13  \w     42.00  69.00   0.50    2.80    --  113.25 -61.00 150.00   54
 14  \w     42.00  69.00   0.50    2.80    --  113.25 -61.00  90.00   54
 15  \w     42.00  69.00   0.50    2.80    --  113.25 -61.00-150.00   54
 16  \w     42.00  69.00   0.50    2.80    --  113.25 -61.00-180.00   54
 17  \w     97.00 178.00   0.50    2.80    --  113.25 125.00 -30.00  162
 18  \w    106.00 178.00   0.50    2.80    --  113.25  61.00  90.00  144
 19  \w     42.00  94.00   0.50    2.80    --  113.25 -77.00 120.00  104
 20  \w     42.00  94.00   0.50    2.80    --  113.25 -77.00  30.00  104
 21  \w     42.00  69.00   0.50    2.80    --  113.25 -61.00 -30.00   54
 22  \w     42.00 104.00   0.50    2.80    --  113.25 -94.00 -60.00  124
 23  \w    106.00 178.00   0.50    2.80    --  113.25  61.00 -90.00  144
 24  \w    100.00 178.00   0.50    2.80    --  113.25  15.00-120.00  156
 25  \w     42.00  69.00   0.50    2.80    --  113.25 -61.00  60.00   54
 26  \w   -120.00 -35.00   0.50    0.70    --  -47.10 -37.00 -90.00  170
 27  \w     35.00  98.00   0.50    0.70    --   47.10  37.00 120.00  126
 28  \w     31.00 119.00   0.50    0.70    --   47.10  60.00 168.00  176
;
_diffrn_measurement_device 'four-circle diffractometer'
_diffrn_measurement_device_type 'XtaLAB Synergy, Dualflex, HyPix'
_diffrn_measurement_method '\w scans'
_diffrn_orient_matrix_type 'CrysAlisPro convention (1999,Acta A55,543-557)'
_diffrn_orient_matrix_UB_11 0.0423852000
_diffrn_orient_matrix_UB_12 0.0098256000
_diffrn_orient_matrix_UB_13 -0.1214885000
_diffrn_orient_matrix_UB_21 -0.2977554000
_diffrn_orient_matrix_UB_22 -0.0627734000
_diffrn_orient_matrix_UB_23 -0.0244863000
_diffrn_orient_matrix_UB_31 -0.2999407000
_diffrn_orient_matrix_UB_32 0.0636760000
_diffrn_orient_matrix_UB_33 -0.0055336000
_diffrn_radiation_monochromator mirror
_diffrn_radiation_probe x-ray
_diffrn_radiation_type 'Cu K\a'
_diffrn_radiation_wavelength 1.54184
_diffrn_reflns_av_R_equivalents 0.0797
_diffrn_reflns_av_unetI/netI 0.0603
_diffrn_reflns_Laue_measured_fraction_full 1.000
_diffrn_reflns_Laue_measured_fraction_max 0.975
_diffrn_reflns_limit_h_max 4
_diffrn_reflns_limit_h_min -4
_diffrn_reflns_limit_k_max 21
_diffrn_reflns_limit_k_min -20
_diffrn_reflns_limit_l_max 15
_diffrn_reflns_limit_l_min -15
_diffrn_reflns_number 8241
_diffrn_reflns_point_group_measured_fraction_full 1.000
_diffrn_reflns_point_group_measured_fraction_max 0.975
_diffrn_reflns_theta_full 67.684
_diffrn_reflns_theta_max 81.103
_diffrn_reflns_theta_min 4.398
_diffrn_source 'micro-focus sealed X-ray tube'
_diffrn_source_current 1
_diffrn_source_type 'PhotonJet (Cu) X-ray Source'
_diffrn_source_voltage 50
_exptl_absorpt_coefficient_mu 1.554
_exptl_absorpt_correction_T_max 1.000
_exptl_absorpt_correction_T_min 0.748
_exptl_absorpt_correction_type gaussian
_exptl_absorpt_process_details
;
CrysAlisPro 1.171.42.80a (Rigaku Oxford Diffraction, 2023)
Numerical absorption correction based on gaussian integration over
a multifaceted crystal model
Empirical absorption correction using spherical harmonics,
implemented in SCALE3 ABSPACK scaling algorithm.
;
_exptl_crystal_colour yellow
_exptl_crystal_colour_primary yellow
_exptl_crystal_density_diffrn 1.899
_exptl_crystal_description needle
_exptl_crystal_F_000 456
_exptl_crystal_recrystallization_method 'Re-crystallisation from solvent: CH3CN'
_exptl_crystal_size_max 0.174
_exptl_crystal_size_mid 0.017
_exptl_crystal_size_min 0.01
_refine_diff_density_max 0.325
_refine_diff_density_min -0.318
_refine_diff_density_rms 0.075
_refine_ls_extinction_method none
_refine_ls_goodness_of_fit_ref 1.077
_refine_ls_hydrogen_treatment refall
_refine_ls_matrix_type full
_refine_ls_number_parameters 164
_refine_ls_number_reflns 1657
_refine_ls_number_restraints 0
_refine_ls_restrained_S_all 1.077
_refine_ls_R_factor_all 0.0623
_refine_ls_R_factor_gt 0.0452
_refine_ls_shift/su_max 0.000
_refine_ls_shift/su_mean 0.000
_refine_ls_structure_factor_coef Fsqd
_refine_ls_weighting_details 'w=1/[\s^2^(Fo^2^)+(0.0376P)^2^+0.8038P] where P=(Fo^2^+2Fc^2^)/3'
_refine_ls_weighting_scheme calc
_refine_ls_wR_factor_gt 0.1107
_refine_ls_wR_factor_ref 0.1229
_reflns_Friedel_coverage 0.000
_reflns_number_gt 1318
_reflns_number_total 1657
_reflns_threshold_expression 'I > 2\s(I)'
_cod_data_source_file d3dt02232c2.cif
_cod_data_source_block js623c
_cod_database_code 7713699
_shelx_shelxl_version_number 2018/3
_chemical_oxdiff_formula C3H7N7O5
_chemical_oxdiff_usercomment SOHAN-619
_shelx_space_group_comment
;
The symmetry employed for this shelxl refinement is uniquely defined
by the following loop, which should always be used as a source of
symmetry information in preference to the above space-group names.
They are only intended as comments.
;
_shelx_estimated_absorpt_t_max 0.985
_shelx_estimated_absorpt_t_min 0.774
_olex2_refinement_description
;
;
_olex2_diffrn_ambient_temperature_device 'Oxford Cryosystems'
_olex2_exptl_crystal_mounting_method 'The crystal was mounted on a nylon loop with paratone oil'
_olex2_submission_original_sample_id SOHAN-619
_olex2_submission_special_instructions 'No special instructions were received'
_oxdiff_exptl_absorpt_empirical_details
;
Empirical correction (ABSPACK) includes:
- Absorption correction using spherical harmonics
- Frame scaling
;
_oxdiff_exptl_absorpt_empirical_full_max 1.466
_oxdiff_exptl_absorpt_empirical_full_min 0.753

loop_
_space_group_symop_operation_xyz
'x, y, z'
'-x+1/2, y+1/2, -z+1/2'
'-x, -y, -z'
'x-1/2, -y-1/2, z-1/2'

loop_
_atom_site_label
_atom_site_type_symbol
_atom_site_fract_x
_atom_site_fract_y
_atom_site_fract_z
_atom_site_U_iso_or_equiv
_atom_site_adp_type
_atom_site_occupancy
_atom_site_site_symmetry_order
_atom_site_calc_flag
_atom_site_refinement_flags_posn
_atom_site_refinement_flags_adp
_atom_site_refinement_flags_occupancy
_atom_site_disorder_assembly
_atom_site_disorder_group
O4 O 0.4303(5) 0.74030(10) 0.69234(14) 0.0239(4) Uani 1 1 d . . . . .
O1 O 0.4504(5) 0.58148(10) 1.09635(13) 0.0204(4) Uani 1 1 d . . . . .
O2 O -0.1514(5) 0.51365(10) 0.75054(14) 0.0233(4) Uani 1 1 d . . . . .
N3 N 0.0711(5) 0.69696(12) 0.88725(15) 0.0187(4) Uani 1 1 d . . . . .
O3 O -0.1437(6) 0.54925(11) 0.58424(14) 0.0303(5) Uani 1 1 d . . . . .
N6 N 0.3475(6) 0.64606(12) 0.30566(16) 0.0175(4) Uani 1 1 d . . . . .
N5 N 0.2523(5) 0.68245(11) 0.65166(16) 0.0175(4) Uani 1 1 d . . . . .
N2 N 0.1661(6) 0.68160(12) 0.99432(16) 0.0183(4) Uani 1 1 d . . . . .
N4 N -0.0607(5) 0.56070(12) 0.68058(15) 0.0178(4) Uani 1 1 d . . . . .
N7 N 0.6341(6) 0.60849(13) 0.37396(16) 0.0200(4) Uani 1 1 d . . . . .
C1 C 0.3324(6) 0.61170(14) 1.00989(18) 0.0175(5) Uani 1 1 d . . . . .
C2 C 0.1853(6) 0.63586(13) 0.83698(18) 0.0162(5) Uani 1 1 d . . . . .
C3 C 0.1373(6) 0.62661(13) 0.71993(18) 0.0167(5) Uani 1 1 d . . . . .
N1 N 0.3462(6) 0.58223(12) 0.90787(15) 0.0168(4) Uani 1 1 d . . . . .
O5 O 0.1905(5) 0.67855(11) 0.55188(13) 0.0235(4) Uani 1 1 d . . . . .
H2 H 0.082(9) 0.710(2) 1.045(3) 0.035(9) Uiso 1 1 d . . . . .
H1 H 0.425(9) 0.534(2) 0.894(3) 0.033(9) Uiso 1 1 d . . . . .
H6A H 0.111(9) 0.6324(18) 0.325(3) 0.025(7) Uiso 1 1 d . . . . .
H6B H 0.387(9) 0.698(2) 0.311(3) 0.027(8) Uiso 1 1 d . . . . .
H6C H 0.383(9) 0.6302(19) 0.236(3) 0.030(8) Uiso 1 1 d . . . . .
H7A H 0.549(11) 0.559(2) 0.382(3) 0.046(10) Uiso 1 1 d . . . . .
H7B H 0.621(9) 0.629(2) 0.440(3) 0.034(9) Uiso 1 1 d . . . . .

loop_
_atom_site_aniso_label
_atom_site_aniso_U_11
_atom_site_aniso_U_22
_atom_site_aniso_U_33
_atom_site_aniso_U_23
_atom_site_aniso_U_13
_atom_site_aniso_U_12
O4 0.0328(10) 0.0189(9) 0.0193(9) 0.0014(7) -0.0030(7) -0.0081(7)
O1 0.0315(9) 0.0158(9) 0.0136(8) 0.0013(6) -0.0007(6) 0.0033(7)
O2 0.0355(10) 0.0165(9) 0.0182(8) 0.0011(7) 0.0046(7) -0.0069(7)
N3 0.0225(10) 0.0184(10) 0.0148(9) 0.0004(8) -0.0009(7) 0.0011(8)
O3 0.0496(12) 0.0248(10) 0.0150(8) -0.0002(7) -0.0080(8) -0.0071(8)
N6 0.0221(10) 0.0138(10) 0.0162(10) 0.0015(8) -0.0022(7) 0.0003(8)
N5 0.0211(9) 0.0137(10) 0.0171(9) 0.0016(8) -0.0014(7) 0.0006(8)
N2 0.0264(10) 0.0154(10) 0.0128(9) -0.0022(8) -0.0001(7) 0.0032(8)
N4 0.0226(10) 0.0151(10) 0.0152(9) 0.0007(7) -0.0010(7) 0.0009(8)
N7 0.0235(10) 0.0208(11) 0.0149(10) 0.0011(8) -0.0035(8) 0.0013(8)
C1 0.0207(11) 0.0170(12) 0.0148(10) -0.0008(9) 0.0015(8) -0.0021(9)
C2 0.0190(11) 0.0146(11) 0.0149(10) -0.0008(8) 0.0005(8) -0.0013(8)
C3 0.0219(11) 0.0120(11) 0.0157(11) 0.0019(8) -0.0020(8) -0.0019(9)
N1 0.0245(10) 0.0130(10) 0.0128(9) 0.0002(7) -0.0001(7) 0.0032(8)
O5 0.0339(10) 0.0248(9) 0.0115(8) 0.0023(7) -0.0002(7) -0.0006(7)

loop_
_atom_type_symbol
_atom_type_description
_atom_type_scat_dispersion_real
_atom_type_scat_dispersion_imag
_atom_type_scat_source
C C 0.0181 0.0091 'International Tables Vol C Tables 4.2.6.8 and 6.1.1.4'
H H 0.0000 0.0000 'International Tables Vol C Tables 4.2.6.8 and 6.1.1.4'
N N 0.0311 0.0180 'International Tables Vol C Tables 4.2.6.8 and 6.1.1.4'
O O 0.0492 0.0322 'International Tables Vol C Tables 4.2.6.8 and 6.1.1.4'

loop_
_exptl_crystal_face_index_h
_exptl_crystal_face_index_k
_exptl_crystal_face_index_l
_exptl_crystal_face_perp_dist
-1 0 0 0.0693
1 0 0 0.1037
0 1 0 0.0061
0 -1 0 0.0108
0 0 -1 0.0048
0 0 1 0.0057

loop_
_geom_angle_atom_site_label_1
_geom_angle_atom_site_label_2
_geom_angle_atom_site_label_3
_geom_angle
_geom_angle_site_symmetry_1
_geom_angle_site_symmetry_3
_geom_angle_publ_flag
C2 N3 N2 104.21(19) . . ?
N7 N6 H6A 111.9(19) . . ?
N7 N6 H6B 107(2) . . ?
N7 N6 H6C 106(2) . . ?
H6A N6 H6B 112(3) . . ?
H6A N6 H6C 111(3) . . ?
H6B N6 H6C 109(3) . . ?
O4 N5 C3 117.94(19) . . ?
O5 N5 O4 119.27(19) . . ?
O5 N5 C3 122.8(2) . . ?
N3 N2 H2 121(2) . . ?
C1 N2 N3 112.75(19) . . ?
C1 N2 H2 125(2) . . ?
O2 N4 C3 115.40(19) . . ?
O3 N4 O2 121.2(2) . . ?
O3 N4 C3 123.4(2) . . ?
N6 N7 H7A 104(2) . . ?
N6 N7 H7B 106(2) . . ?
H7A N7 H7B 103(3) . . ?
O1 C1 N2 128.1(2) . . ?
O1 C1 N1 128.0(2) . . ?
N2 C1 N1 103.9(2) . . ?
N3 C2 C3 123.1(2) . . ?
N3 C2 N1 111.3(2) . . ?
N1 C2 C3 125.6(2) . . ?
N5 C3 N4 121.1(2) . . ?
N5 C3 C2 121.7(2) . . ?
N4 C3 C2 117.0(2) . . ?
C1 N1 C2 107.9(2) . . ?
C1 N1 H1 123(2) . . ?
C2 N1 H1 128(2) . . ?

loop_
_geom_bond_atom_site_label_1
_geom_bond_atom_site_label_2
_geom_bond_distance
_geom_bond_site_symmetry_2
_geom_bond_publ_flag
O4 N5 1.268(3) . ?
O1 C1 1.243(3) . ?
O2 N4 1.248(3) . ?
N3 N2 1.378(3) . ?
N3 C2 1.303(3) . ?
O3 N4 1.231(3) . ?
N6 N7 1.447(3) . ?
N6 H6A 0.94(3) . ?
N6 H6B 0.90(4) . ?
N6 H6C 0.93(4) . ?
N5 C3 1.365(3) . ?
N5 O5 1.248(3) . ?
N2 C1 1.348(3) . ?
N2 H2 0.87(4) . ?
N4 C3 1.407(3) . ?
N7 H7A 0.92(4) . ?
N7 H7B 0.90(4) . ?
C1 N1 1.371(3) . ?
C2 C3 1.464(3) . ?
C2 N1 1.375(3) . ?
N1 H1 0.89(4) . ?

loop_
_geom_hbond_atom_site_label_D
_geom_hbond_atom_site_label_H
_geom_hbond_atom_site_label_A
_geom_hbond_distance_DH
_geom_hbond_distance_HA
_geom_hbond_distance_DA
_geom_hbond_angle_DHA
_geom_hbond_site_symmetry_A
_geom_hbond_publ_flag
N2 H2 O4 0.87(4) 2.14(4) 2.986(3) 167(3) 4_576 yes
N2 H2 O5 0.87(4) 2.39(4) 3.069(3) 136(3) 4_576 yes
N1 H1 O1 0.89(4) 2.03(4) 2.900(3) 164(3) 3_667 yes
N1 H1 O2 0.89(4) 2.47(3) 3.013(3) 120(3) 1_655 yes
N6 H6A N7 0.94(3) 1.93(3) 2.862(3) 176(3) 1_455 yes
N6 H6B N3 0.90(4) 2.12(4) 2.966(3) 156(3) 4_675 yes
N6 H6C O1 0.93(4) 1.96(4) 2.881(3) 172(3) 1_554 yes
N7 H7A O2 0.92(4) 2.45(4) 3.076(3) 126(3) 3_566 yes
N7 H7B O3 0.90(4) 2.37(3) 2.869(3) 115(3) 1_655 yes
N7 H7B O5 0.90(4) 2.33(4) 3.078(3) 141(3) . yes

loop_
_geom_torsion_atom_site_label_1
_geom_torsion_atom_site_label_2
_geom_torsion_atom_site_label_3
_geom_torsion_atom_site_label_4
_geom_torsion
_geom_torsion_site_symmetry_1
_geom_torsion_site_symmetry_2
_geom_torsion_site_symmetry_3
_geom_torsion_site_symmetry_4
_geom_torsion_publ_flag
O4 N5 C3 N4 -179.8(2) . . . . ?
O4 N5 C3 C2 5.7(3) . . . . ?
O1 C1 N1 C2 -179.5(2) . . . . ?
O2 N4 C3 N5 -180.0(2) . . . . ?
O2 N4 C3 C2 -5.2(3) . . . . ?
N3 N2 C1 O1 179.8(2) . . . . ?
N3 N2 C1 N1 0.7(3) . . . . ?
N3 C2 C3 N5 53.2(3) . . . . ?
N3 C2 C3 N4 -121.5(2) . . . . ?
N3 C2 N1 C1 0.0(3) . . . . ?
O3 N4 C3 N5 -0.4(3) . . . . ?
O3 N4 C3 C2 174.4(2) . . . . ?
N2 N3 C2 C3 179.3(2) . . . . ?
N2 N3 C2 N1 0.4(3) . . . . ?
N2 C1 N1 C2 -0.4(2) . . . . ?
C2 N3 N2 C1 -0.7(3) . . . . ?
C3 C2 N1 C1 -178.9(2) . . . . ?
N1 C2 C3 N5 -128.1(3) . . . . ?
N1 C2 C3 N4 57.2(3) . . . . ?
O5 N5 C3 N4 -0.1(3) . . . . ?
O5 N5 C3 C2 -174.6(2) . . . . ?

loop_
_exptl_oxdiff_crystal_face_indexfrac_h
_exptl_oxdiff_crystal_face_indexfrac_k
_exptl_oxdiff_crystal_face_indexfrac_l
_exptl_oxdiff_crystal_face_x
_exptl_oxdiff_crystal_face_y
_exptl_oxdiff_crystal_face_z
-1.0012 0.0080 0.0049 -0.0430 0.2975 0.3008
1.0012 -0.0080 -0.0049 0.0430 -0.2975 -0.3008
0.0003 1.0009 0.0003 0.0098 -0.0629 0.0636
-0.0003 -1.0009 -0.0003 -0.0098 0.0629 -0.0636
-0.0004 -0.0026 -1.0004 0.1215 0.0248 0.0055
0.0004 0.0026 1.0004 -0.1215 -0.0248 -0.0055
